data_2229045
loop_
_publ_author_name
'Dutkiewicz, Grzegorz'
'Samshuddin, S.'
'Narayana, B.'
'Yathirajan, H. S.'
'Kubicki, Maciej'

_publ_section_title
;
 1-Methylpiperazine-1,4-diium dipicrate
;
_journal_coeditor_code FL2330
_journal_issue 2
_journal_name_full 'Acta Crystallographica Section E'
_journal_page_first o390
_journal_page_last o391
_journal_paper_doi 10.1107/S1600536811001024
_journal_volume 67
_journal_year 2011
_chemical_formula_iupac 'C5 H14 N2 2+, 2C6 H2 N3 O7 -'
_chemical_formula_moiety 'C5 H14 N2 2+, 2(C6 H2 N3 O7 -)'
_chemical_formula_sum 'C17 H18 N8 O14'
_chemical_formula_weight 558.39
_chemical_name_common '1-methylpiperazine-1,4-diium dipicrate'
_chemical_name_systematic
;
1-methylpiperazine-1,4-diium bis(2,4,6-trinitrophenolate)
;
_space_group_IT_number 2
_symmetry_cell_setting triclinic
_symmetry_space_group_name_Hall '-P 1'
_symmetry_space_group_name_H-M 'P -1'
_atom_sites_solution_hydrogens geom
_atom_sites_solution_primary direct
_atom_sites_solution_secondary difmap
_audit_creation_method SHELXL-97
_cell_angle_alpha 89.798(12)
_cell_angle_beta 78.130(11)
_cell_angle_gamma 81.558(12)
_cell_formula_units_Z 2
_cell_length_a 8.2001(12)
_cell_length_b 10.1780(15)
_cell_length_c 13.7399(18)
_cell_measurement_reflns_used 12041
_cell_measurement_temperature 295(2)
_cell_measurement_theta_max 28.0422
_cell_measurement_theta_min 3.0164
_cell_volume 1109.6(3)
_computing_cell_refinement 'CrysAlis PRO (Oxford Diffraction, 2009)'
_computing_data_collection 'CrysAlis PRO (Oxford Diffraction, 2009)'
_computing_data_reduction 'CrysAlis PRO (Oxford Diffraction, 2009)'
_computing_molecular_graphics 'Stereochemical Workstation Operation Manual (Siemens, 1989)'
_computing_publication_material 'SHELXL97 (Sheldrick, 2008)'
_computing_structure_refinement 'SHELXL97 (Sheldrick, 2008)'
_computing_structure_solution 'SIR92 (Altomare <i>et al.</i>, 1993)'
_diffrn_ambient_temperature 295(2)
_diffrn_detector_area_resol_mean 16.1544
_diffrn_measured_fraction_theta_full 0.998
_diffrn_measured_fraction_theta_max 0.910
_diffrn_measurement_device_type 'Oxford Diffraction Xcalibur Eos'
_diffrn_measurement_method \w
_diffrn_radiation_monochromator graphite
_diffrn_radiation_source 'Enhance (Mo) X-ray Source'
_diffrn_radiation_type MoK\a
_diffrn_radiation_wavelength 0.71073
_diffrn_reflns_av_R_equivalents 0.0209
_diffrn_reflns_av_sigmaI/netI 0.0178
_diffrn_reflns_limit_h_max 10
_diffrn_reflns_limit_h_min -10
_diffrn_reflns_limit_k_max 12
_diffrn_reflns_limit_k_min -13
_diffrn_reflns_limit_l_max 18
_diffrn_reflns_limit_l_min -18
_diffrn_reflns_number 21056
_diffrn_reflns_theta_full 25.00
_diffrn_reflns_theta_max 28.03
_diffrn_reflns_theta_min 3.02
_exptl_absorpt_coefficient_mu 0.148
_exptl_absorpt_correction_T_max 1.00000
_exptl_absorpt_correction_T_min 0.93565
_exptl_absorpt_correction_type multi-scan
_exptl_absorpt_process_details
;
(CrysAlis PRO; Oxford Diffraction, 2009)
;
_exptl_crystal_colour yellow
_exptl_crystal_density_diffrn 1.671
_exptl_crystal_density_method 'not measured'
_exptl_crystal_description block
_exptl_crystal_F_000 576
_exptl_crystal_size_max 0.4
_exptl_crystal_size_mid 0.15
_exptl_crystal_size_min 0.07
_refine_diff_density_max 0.240
_refine_diff_density_min -0.301
_refine_ls_extinction_method none
_refine_ls_goodness_of_fit_ref 0.947
_refine_ls_hydrogen_treatment mixed
_refine_ls_matrix_type full
_refine_ls_number_parameters 424
_refine_ls_number_reflns 4891
_refine_ls_number_restraints 0
_refine_ls_restrained_S_all 0.947
_refine_ls_R_factor_all 0.0612
_refine_ls_R_factor_gt 0.0436
_refine_ls_shift/su_max 0.000
_refine_ls_shift/su_mean 0.000
_refine_ls_structure_factor_coef Fsqd
_refine_ls_weighting_details 'calc w=1/[\s^2^(Fo^2^)+(0.0725P)^2^+0.3607P] where P=(Fo^2^+2Fc^2^)/3'
_refine_ls_weighting_scheme calc
_refine_ls_wR_factor_gt 0.1132
_refine_ls_wR_factor_ref 0.1232
_reflns_number_gt 3624
_reflns_number_total 4891
_reflns_threshold_expression I>2sigma(I)
_cod_data_source_file fl2330.cif
_cod_data_source_block I
_cod_database_code 2229045
_cod_database_fobs_code 2229045

loop_
_symmetry_equiv_pos_as_xyz
'x, y, z'
'-x, -y, -z'

loop_
_atom_site_type_symbol
_atom_site_label
_atom_site_fract_x
_atom_site_fract_y
_atom_site_fract_z
_atom_site_U_iso_or_equiv
_atom_site_adp_type
_atom_site_calc_flag
_atom_site_refinement_flags
_atom_site_occupancy
_atom_site_disorder_assembly
_atom_site_disorder_group
C C1A -0.10838(19) 0.86643(15) 0.10686(11) 0.0303(3) Uani d . 1 . .
O O1A -0.02003(16) 0.75573(12) 0.08429(10) 0.0469(3) Uani d . 1 . .
C C2A -0.04660(18) 0.98367(16) 0.13439(12) 0.0309(3) Uani d . 1 . .
N N2A 0.12392(16) 0.97199(15) 0.15030(11) 0.0394(3) Uani d . 1 . .
O O21A 0.19522(16) 1.07010(15) 0.13867(13) 0.0601(4) Uani d . 1 . .
O O22A 0.18805(16) 0.86647(14) 0.17951(12) 0.0568(4) Uani d . 1 . .
C C3A -0.1404(2) 1.10787(16) 0.14843(12) 0.0314(3) Uani d . 1 . .
H H3A -0.091(3) 1.179(2) 0.1651(16) 0.052(6) Uiso d . 1 . .
C C4A -0.30793(18) 1.12289(14) 0.14285(11) 0.0284(3) Uani d . 1 . .
N N4A -0.40990(18) 1.25160(13) 0.16554(10) 0.0350(3) Uani d . 1 . .
O O41A -0.56396(15) 1.25745(13) 0.18252(10) 0.0474(3) Uani d . 1 . .
O O42A -0.33873(18) 1.34906(12) 0.16819(12) 0.0566(4) Uani d . 1 . .
C C5A -0.38244(19) 1.01553(15) 0.12063(11) 0.0288(3) Uani d . 1 . .
H H5A -0.495(2) 1.0237(18) 0.1186(13) 0.036(5) Uiso d . 1 . .
C C6A -0.28521(19) 0.89319(14) 0.10388(11) 0.0294(3) Uani d . 1 . .
N N6A -0.36772(18) 0.78285(13) 0.08081(11) 0.0370(3) Uani d . 1 . .
O O61A -0.3268(2) 0.67315(13) 0.11180(13) 0.0662(5) Uani d . 1 . .
O O62A -0.47823(18) 0.80553(14) 0.03359(11) 0.0557(4) Uani d . 1 . .
C C1B 0.29112(18) 0.24867(15) 0.41703(11) 0.0270(3) Uani d . 1 . .
O O1B 0.19899(13) 0.35763(11) 0.44572(8) 0.0353(3) Uani d . 1 . .
C C2B 0.23173(18) 0.13264(16) 0.38650(12) 0.0299(3) Uani d . 1 . .
N N2B 0.05928(16) 0.14283(15) 0.37308(12) 0.0404(3) Uani d . 1 . .
O O21B -0.00902(16) 0.04406(15) 0.38274(15) 0.0690(5) Uani d . 1 . .
O O22B -0.00859(16) 0.24821(14) 0.34659(12) 0.0576(4) Uani d . 1 . .
C C3B 0.32794(19) 0.00995(16) 0.36639(12) 0.0315(3) Uani d . 1 . .
H H3B 0.279(2) -0.0637(19) 0.3481(14) 0.040(5) Uiso d . 1 . .
C C4B 0.49633(19) -0.00422(15) 0.37139(11) 0.0301(3) Uani d . 1 . .
N N4B 0.59846(18) -0.13327(14) 0.34997(11) 0.0389(3) Uani d . 1 . .
O O41B 0.74541(16) -0.14586(14) 0.35957(12) 0.0558(4) Uani d . 1 . .
O O42B 0.53534(19) -0.22459(14) 0.32327(14) 0.0652(4) Uani d . 1 . .
C C5B 0.56874(19) 0.10308(16) 0.39575(11) 0.0303(3) Uani d . 1 . .
H H5B 0.681(2) 0.0949(17) 0.3956(13) 0.033(4) Uiso d . 1 . .
C C6B 0.46974(18) 0.22393(16) 0.41531(11) 0.0295(3) Uani d . 1 . .
N N6B 0.55497(17) 0.33587(15) 0.43280(12) 0.0414(4) Uani d . 1 . .
O O61B 0.5170(2) 0.44149(14) 0.39533(12) 0.0590(4) Uani d . 1 . .
O O62B 0.66595(18) 0.31520(16) 0.47993(14) 0.0699(5) Uani d . 1 . .
N N11 0.16733(15) 0.57565(13) 0.16779(10) 0.0291(3) Uani d . 1 . .
H H11 0.114(2) 0.6554(18) 0.1567(13) 0.030(4) Uiso d . 1 . .
C C11A 0.2986(3) 0.5363(2) 0.07575(15) 0.0456(5) Uani d . 1 . .
H H11C 0.346(3) 0.450(3) 0.0848(19) 0.071(7) Uiso d . 1 . .
H H11B 0.243(3) 0.539(2) 0.024(2) 0.068(7) Uiso d . 1 . .
H H11A 0.372(3) 0.600(3) 0.068(2) 0.079(8) Uiso d . 1 . .
C C12 0.2433(2) 0.58588(17) 0.25660(13) 0.0348(4) Uani d . 1 . .
H H12B 0.300(2) 0.498(2) 0.2664(14) 0.041(5) Uiso d . 1 . .
H H12A 0.322(3) 0.647(2) 0.2416(16) 0.053(6) Uiso d . 1 . .
C C13 0.1088(2) 0.63356(18) 0.34660(13) 0.0387(4) Uani d . 1 . .
H H13B 0.054(2) 0.7194(19) 0.3366(13) 0.035(5) Uiso d . 1 . .
H H13A 0.157(2) 0.636(2) 0.4042(16) 0.049(5) Uiso d . 1 . .
N N14 -0.02066(18) 0.54247(15) 0.36518(11) 0.0361(3) Uani d . 1 . .
H H14B -0.100(3) 0.576(2) 0.4161(16) 0.044(5) Uiso d . 1 . .
H H14A 0.031(3) 0.460(2) 0.3783(15) 0.048(5) Uiso d . 1 . .
C C15 -0.0961(2) 0.52998(19) 0.27659(13) 0.0364(4) Uani d . 1 . .
H H15B -0.153(2) 0.616(2) 0.2644(15) 0.042(5) Uiso d . 1 . .
H H15A -0.171(3) 0.471(2) 0.2906(15) 0.047(5) Uiso d . 1 . .
C C16 0.0398(2) 0.48330(17) 0.18685(13) 0.0338(3) Uani d . 1 . .
H H16B 0.098(2) 0.3954(19) 0.1948(14) 0.036(5) Uiso d . 1 . .
H H16A -0.012(3) 0.481(2) 0.1283(17) 0.056(6) Uiso d . 1 . .

loop_
_atom_site_aniso_label
_atom_site_aniso_U_11
_atom_site_aniso_U_22
_atom_site_aniso_U_33
_atom_site_aniso_U_12
_atom_site_aniso_U_13
_atom_site_aniso_U_23
C1A 0.0339(8) 0.0278(8) 0.0286(8) 0.0045(6) -0.0116(6) 0.0010(6)
O1A 0.0507(7) 0.0349(6) 0.0543(8) 0.0144(5) -0.0239(6) -0.0092(6)
C2A 0.0257(7) 0.0361(8) 0.0310(8) -0.0019(6) -0.0081(6) 0.0030(6)
N2A 0.0275(7) 0.0450(8) 0.0462(9) -0.0034(6) -0.0097(6) -0.0010(7)
O21A 0.0355(7) 0.0566(9) 0.0925(12) -0.0161(6) -0.0166(7) 0.0067(8)
O22A 0.0422(7) 0.0511(8) 0.0820(11) 0.0035(6) -0.0320(7) 0.0070(7)
C3A 0.0342(8) 0.0290(8) 0.0324(8) -0.0068(6) -0.0088(6) 0.0024(6)
C4A 0.0311(7) 0.0244(7) 0.0284(8) 0.0010(6) -0.0072(6) 0.0014(6)
N4A 0.0435(8) 0.0274(7) 0.0324(7) 0.0029(6) -0.0099(6) -0.0003(5)
O41A 0.0381(7) 0.0415(7) 0.0571(8) 0.0112(5) -0.0094(6) -0.0042(6)
O42A 0.0646(9) 0.0267(6) 0.0792(11) -0.0052(6) -0.0174(8) -0.0055(6)
C5A 0.0280(7) 0.0307(8) 0.0287(8) -0.0012(6) -0.0102(6) 0.0027(6)
C6A 0.0357(8) 0.0260(7) 0.0289(8) -0.0037(6) -0.0130(6) 0.0011(6)
N6A 0.0453(8) 0.0307(7) 0.0387(8) -0.0068(6) -0.0163(6) -0.0020(6)
O61A 0.0923(11) 0.0293(7) 0.0920(12) -0.0132(7) -0.0508(10) 0.0087(7)
O62A 0.0606(8) 0.0531(8) 0.0682(9) -0.0181(7) -0.0407(8) 0.0056(7)
C1B 0.0256(7) 0.0315(8) 0.0221(7) 0.0001(6) -0.0036(5) -0.0009(6)
O1B 0.0338(6) 0.0350(6) 0.0336(6) 0.0054(5) -0.0061(5) -0.0059(5)
C2B 0.0227(7) 0.0359(8) 0.0308(8) -0.0032(6) -0.0055(6) 0.0006(6)
N2B 0.0265(7) 0.0434(8) 0.0523(9) -0.0043(6) -0.0108(6) -0.0032(7)
O21B 0.0357(7) 0.0529(9) 0.1243(15) -0.0158(6) -0.0236(8) 0.0045(9)
O22B 0.0400(7) 0.0510(8) 0.0875(11) 0.0010(6) -0.0315(7) 0.0076(7)
C3B 0.0312(8) 0.0310(8) 0.0331(8) -0.0061(6) -0.0070(6) -0.0003(6)
C4B 0.0288(7) 0.0312(8) 0.0278(8) 0.0027(6) -0.0050(6) -0.0014(6)
N4B 0.0388(8) 0.0355(8) 0.0370(8) 0.0050(6) -0.0031(6) -0.0023(6)
O41B 0.0365(7) 0.0511(8) 0.0751(10) 0.0147(6) -0.0155(6) -0.0074(7)
O42B 0.0597(9) 0.0352(7) 0.0992(13) 0.0017(6) -0.0186(8) -0.0210(8)
C5B 0.0227(7) 0.0402(9) 0.0264(8) 0.0003(6) -0.0053(6) -0.0026(6)
C6B 0.0273(7) 0.0349(8) 0.0264(7) -0.0051(6) -0.0056(6) -0.0037(6)
N6B 0.0318(7) 0.0453(9) 0.0462(9) -0.0065(6) -0.0052(6) -0.0166(7)
O61B 0.0718(9) 0.0448(8) 0.0644(9) -0.0235(7) -0.0133(8) 0.0015(7)
O62B 0.0495(8) 0.0688(10) 0.0995(13) 0.0001(7) -0.0399(9) -0.0343(9)
N11 0.0286(6) 0.0248(6) 0.0310(7) 0.0034(5) -0.0047(5) -0.0002(5)
C11A 0.0464(10) 0.0415(11) 0.0383(10) 0.0077(9) 0.0055(8) 0.0011(8)
C12 0.0280(8) 0.0350(9) 0.0423(9) -0.0012(7) -0.0122(7) -0.0009(7)
C13 0.0431(9) 0.0357(9) 0.0386(9) 0.0020(7) -0.0169(8) -0.0092(7)
N14 0.0343(7) 0.0384(8) 0.0289(7) 0.0082(6) -0.0010(6) -0.0024(6)
C15 0.0271(8) 0.0411(9) 0.0403(9) -0.0024(7) -0.0073(7) 0.0020(7)
C16 0.0376(8) 0.0309(8) 0.0342(9) -0.0054(7) -0.0104(7) -0.0033(7)

loop_
_atom_type_symbol
_atom_type_description
_atom_type_scat_dispersion_real
_atom_type_scat_dispersion_imag
_atom_type_scat_source
C C 0.0033 0.0016 'International Tables Vol C Tables 4.2.6.8 and 6.1.1.4'
H H 0.0000 0.0000 'International Tables Vol C Tables 4.2.6.8 and 6.1.1.4'
N N 0.0061 0.0033 'International Tables Vol C Tables 4.2.6.8 and 6.1.1.4'
O O 0.0106 0.0060 'International Tables Vol C Tables 4.2.6.8 and 6.1.1.4'

loop_
_geom_angle_atom_site_label_1
_geom_angle_atom_site_label_2
_geom_angle_atom_site_label_3
_geom_angle_site_symmetry_1
_geom_angle_site_symmetry_3
_geom_angle
_geom_angle_publ_flag
O1A C1A C2A . . 124.85(14) ?
O1A C1A C6A . . 123.25(15) ?
C2A C1A C6A . . 111.84(13) ?
C3A C2A C1A . . 124.24(13) ?
C3A C2A N2A . . 116.59(14) ?
C1A C2A N2A . . 119.16(13) ?
O21A N2A O22A . . 122.68(14) ?
O21A N2A C2A . . 118.32(14) ?
O22A N2A C2A . . 118.91(14) ?
C2A C3A C4A . . 119.12(15) ?
C2A C3A H3A . . 118.9(13) ?
C4A C3A H3A . . 121.8(13) ?
C3A C4A C5A . . 121.40(14) ?
C3A C4A N4A . . 119.07(14) ?
C5A C4A N4A . . 119.46(13) ?
O42A N4A O41A . . 123.36(14) ?
O42A N4A C4A . . 118.51(14) ?
O41A N4A C4A . . 118.12(14) ?
C6A C5A C4A . . 118.49(14) ?
C6A C5A H5A . . 119.2(11) ?
C4A C5A H5A . . 122.3(11) ?
C5A C6A C1A . . 124.74(14) ?
C5A C6A N6A . . 116.96(13) ?
C1A C6A N6A . . 118.30(13) ?
O62A N6A O61A . . 122.69(14) ?
O62A N6A C6A . . 118.18(13) ?
O61A N6A C6A . . 119.09(13) ?
O1B C1B C2B . . 124.76(13) ?
O1B C1B C6B . . 123.54(14) ?
C2B C1B C6B . . 111.65(13) ?
C3B C2B C1B . . 124.68(13) ?
C3B C2B N2B . . 115.96(14) ?
C1B C2B N2B . . 119.34(13) ?
O21B N2B O22B . . 122.20(14) ?
O21B N2B C2B . . 118.69(14) ?
O22B N2B C2B . . 118.96(14) ?
C2B C3B C4B . . 118.77(15) ?
C2B C3B H3B . . 120.1(11) ?
C4B C3B H3B . . 121.1(11) ?
C3B C4B C5B . . 121.27(14) ?
C3B C4B N4B . . 119.00(14) ?
C5B C4B N4B . . 119.73(13) ?
O42B N4B O41B . . 122.89(14) ?
O42B N4B C4B . . 118.86(14) ?
O41B N4B C4B . . 118.24(14) ?
C6B C5B C4B . . 118.58(14) ?
C6B C5B H5B . . 120.0(11) ?
C4B C5B H5B . . 121.3(11) ?
C5B C6B C1B . . 124.82(14) ?
C5B C6B N6B . . 116.40(13) ?
C1B C6B N6B . . 118.76(13) ?
O62B N6B O61B . . 123.87(16) ?
O62B N6B C6B . . 117.52(16) ?
O61B N6B C6B . . 118.50(14) ?
C16 N11 C12 . . 110.14(13) ?
C16 N11 C11A . . 111.97(14) ?
C12 N11 C11A . . 111.84(14) ?
C16 N11 H11 . . 107.5(11) ?
C12 N11 H11 . . 109.0(11) ?
C11A N11 H11 . . 106.2(11) ?
N11 C11A H11C . . 106.1(16) ?
N11 C11A H11B . . 106.3(15) ?
H11C C11A H11B . . 110(2) ?
N11 C11A H11A . . 106.9(17) ?
H11C C11A H11A . . 116(2) ?
H11B C11A H11A . . 111(2) ?
N11 C12 C13 . . 110.48(13) ?
N11 C12 H12B . . 106.7(11) ?
C13 C12 H12B . . 110.9(11) ?
N11 C12 H12A . . 107.2(13) ?
C13 C12 H12A . . 110.5(13) ?
H12B C12 H12A . . 110.9(16) ?
N14 C13 C12 . . 110.29(14) ?
N14 C13 H13B . . 107.8(11) ?
C12 C13 H13B . . 110.5(11) ?
N14 C13 H13A . . 108.6(12) ?
C12 C13 H13A . . 110.3(12) ?
H13B C13 H13A . . 109.3(16) ?
C15 N14 C13 . . 111.26(14) ?
C15 N14 H14B . . 109.5(13) ?
C13 N14 H14B . . 107.5(13) ?
C15 N14 H14A . . 108.4(13) ?
C13 N14 H14A . . 108.3(12) ?
H14B N14 H14A . . 111.8(18) ?
N14 C15 C16 . . 110.20(13) ?
N14 C15 H15B . . 108.1(12) ?
C16 C15 H15B . . 109.3(12) ?
N14 C15 H15A . . 108.0(13) ?
C16 C15 H15A . . 110.7(13) ?
H15B C15 H15A . . 110.4(16) ?
N11 C16 C15 . . 110.70(13) ?
N11 C16 H16B . . 108.1(10) ?
C15 C16 H16B . . 112.1(11) ?
N11 C16 H16A . . 108.9(13) ?
C15 C16 H16A . . 108.8(13) ?
H16B C16 H16A . . 108.2(16) ?

loop_
_geom_bond_atom_site_label_1
_geom_bond_atom_site_label_2
_geom_bond_site_symmetry_2
_geom_bond_distance
_geom_bond_publ_flag
C1A O1A . 1.2494(18) ?
C1A C2A . 1.443(2) ?
C1A C6A . 1.445(2) ?
C2A C3A . 1.372(2) ?
C2A N2A . 1.4470(19) ?
N2A O21A . 1.2233(19) ?
N2A O22A . 1.2283(19) ?
C3A C4A . 1.378(2) ?
C3A H3A . 0.93(2) ?
C4A C5A . 1.391(2) ?
C4A N4A . 1.4445(19) ?
N4A O42A . 1.2267(19) ?
N4A O41A . 1.2291(18) ?
C5A C6A . 1.369(2) ?
C5A H5A . 0.917(19) ?
C6A N6A . 1.4605(19) ?
N6A O62A . 1.2144(18) ?
N6A O61A . 1.2190(19) ?
C1B O1B . 1.2612(18) ?
C1B C2B . 1.437(2) ?
C1B C6B . 1.445(2) ?
C2B C3B . 1.372(2) ?
C2B N2B . 1.4521(19) ?
N2B O21B . 1.215(2) ?
N2B O22B . 1.2238(19) ?
C3B C4B . 1.383(2) ?
C3B H3B . 0.959(19) ?
C4B C5B . 1.390(2) ?
C4B N4B . 1.446(2) ?
N4B O42B . 1.220(2) ?
N4B O41B . 1.2271(19) ?
C5B C6B . 1.365(2) ?
C5B H5B . 0.913(18) ?
C6B N6B . 1.466(2) ?
N6B O62B . 1.215(2) ?
N6B O61B . 1.217(2) ?
N11 C16 . 1.490(2) ?
N11 C12 . 1.490(2) ?
N11 C11A . 1.495(2) ?
N11 H11 . 0.892(18) ?
C11A H11C . 0.93(3) ?
C11A H11B . 0.92(3) ?
C11A H11A . 0.94(3) ?
C12 C13 . 1.505(2) ?
C12 H12B . 0.97(2) ?
C12 H12A . 0.96(2) ?
C13 N14 . 1.493(2) ?
C13 H13B . 0.946(19) ?
C13 H13A . 0.96(2) ?
N14 C15 . 1.488(2) ?
N14 H14B . 0.88(2) ?
N14 H14A . 0.92(2) ?
C15 C16 . 1.507(2) ?
C15 H15B . 0.96(2) ?
C15 H15A . 0.92(2) ?
C16 H16B . 0.965(18) ?
C16 H16A . 0.99(2) ?

loop_
_geom_hbond_atom_site_label_D
_geom_hbond_atom_site_label_H
_geom_hbond_atom_site_label_A
_geom_hbond_site_symmetry_A
_geom_hbond_distance_DH
_geom_hbond_distance_HA
_geom_hbond_distance_DA
_geom_hbond_angle_DHA
N11 H11 O1A . 0.892(18) 1.831(18) 2.6305(17) 148.1(16)
N11 H11 O22A . 0.892(18) 2.356(18) 2.996(2) 128.8(14)
N14 H14B O1B 2_566 0.88(2) 1.98(2) 2.8181(19) 157.3(17)
N14 H14A O1B . 0.92(2) 1.99(2) 2.7962(18) 146.4(18)
N14 H14A O22B . 0.92(2) 2.28(2) 2.992(2) 133.9(16)
C5A H5A O21A 1_455 0.917(19) 2.476(19) 3.383(2) 170.3(16)
C5B H5B O21B 1_655 0.913(18) 2.487(18) 3.394(2) 172.3(15)
C11A H11C O41A 1_645 0.93(3) 2.48(3) 3.345(2) 155(2)
C11A H11A O62A 1_655 0.94(3) 2.57(3) 3.496(3) 168(2)
C12 H12A O22A . 0.96(2) 2.56(2) 3.046(2) 111.6(15)
C13 H13A O62B 2_666 0.96(2) 2.46(2) 3.386(2) 162.9(17)

loop_
_geom_torsion_atom_site_label_1
_geom_torsion_atom_site_label_2
_geom_torsion_atom_site_label_3
_geom_torsion_atom_site_label_4
_geom_torsion_site_symmetry_1
_geom_torsion_site_symmetry_2
_geom_torsion_site_symmetry_3
_geom_torsion_site_symmetry_4
_geom_torsion
_geom_torsion_publ_flag
O1A C1A C2A C3A . . . . 172.55(16) ?
C6A C1A C2A C3A . . . . -4.8(2) ?
O1A C1A C2A N2A . . . . -8.5(2) ?
C6A C1A C2A N2A . . . . 174.11(14) ?
C3A C2A N2A O21A . . . . -26.5(2) ?
C1A C2A N2A O21A . . . . 154.53(16) ?
C3A C2A N2A O22A . . . . 150.03(16) ?
C1A C2A N2A O22A . . . . -29.0(2) ?
C1A C2A C3A C4A . . . . 4.6(2) ?
N2A C2A C3A C4A . . . . -174.39(14) ?
C2A C3A C4A C5A . . . . -1.8(2) ?
C2A C3A C4A N4A . . . . 175.04(14) ?
C3A C4A N4A O42A . . . . 15.4(2) ?
C5A C4A N4A O42A . . . . -167.73(15) ?
C3A C4A N4A O41A . . . . -163.68(14) ?
C5A C4A N4A O41A . . . . 13.2(2) ?
C3A C4A C5A C6A . . . . -0.2(2) ?
N4A C4A C5A C6A . . . . -177.01(14) ?
C4A C5A C6A C1A . . . . -0.4(2) ?
C4A C5A C6A N6A . . . . 179.97(13) ?
O1A C1A C6A C5A . . . . -174.70(15) ?
C2A C1A C6A C5A . . . . 2.7(2) ?
O1A C1A C6A N6A . . . . 4.9(2) ?
C2A C1A C6A N6A . . . . -177.70(13) ?
C5A C6A N6A O62A . . . . 33.9(2) ?
C1A C6A N6A O62A . . . . -145.77(16) ?
C5A C6A N6A O61A . . . . -144.12(17) ?
C1A C6A N6A O61A . . . . 36.3(2) ?
O1B C1B C2B C3B . . . . -172.05(15) ?
C6B C1B C2B C3B . . . . 5.3(2) ?
O1B C1B C2B N2B . . . . 9.4(2) ?
C6B C1B C2B N2B . . . . -173.25(14) ?
C3B C2B N2B O21B . . . . 27.4(2) ?
C1B C2B N2B O21B . . . . -153.91(17) ?
C3B C2B N2B O22B . . . . -148.21(17) ?
C1B C2B N2B O22B . . . . 30.5(2) ?
C1B C2B C3B C4B . . . . -2.8(2) ?
N2B C2B C3B C4B . . . . 175.80(14) ?
C2B C3B C4B C5B . . . . -0.3(2) ?
C2B C3B C4B N4B . . . . -179.82(14) ?
C3B C4B N4B O42B . . . . 3.6(2) ?
C5B C4B N4B O42B . . . . -175.90(16) ?
C3B C4B N4B O41B . . . . -176.40(15) ?
C5B C4B N4B O41B . . . . 4.1(2) ?
C3B C4B C5B C6B . . . . 0.3(2) ?
N4B C4B C5B C6B . . . . 179.78(14) ?
C4B C5B C6B C1B . . . . 2.9(2) ?
C4B C5B C6B N6B . . . . -175.30(14) ?
O1B C1B C6B C5B . . . . 172.05(15) ?
C2B C1B C6B C5B . . . . -5.4(2) ?
O1B C1B C6B N6B . . . . -9.8(2) ?
C2B C1B C6B N6B . . . . 172.77(14) ?
C5B C6B N6B O62B . . . . -38.6(2) ?
C1B C6B N6B O62B . . . . 143.11(16) ?
C5B C6B N6B O61B . . . . 137.68(16) ?
C1B C6B N6B O61B . . . . -40.6(2) ?
C16 N11 C12 C13 . . . . -58.20(17) ?
C11A N11 C12 C13 . . . . 176.60(15) ?
N11 C12 C13 N14 . . . . 57.33(18) ?
C12 C13 N14 C15 . . . . -56.74(18) ?
C13 N14 C15 C16 . . . . 56.51(19) ?
C12 N11 C16 C15 . . . . 58.16(17) ?
C11A N11 C16 C15 . . . . -176.72(14) ?
N14 C15 C16 N11 . . . . -57.15(19) ?
